data_1567567
loop_
_publ_author_name
'L\"offler, Sascha T.'
'H\"ummer, Julian'
'Scheurer, Andreas'
'Heinemann, Frank W.'
'Meyer, Karsten'

_publ_section_title
;
 Unprecedented pairs of uranium (iv/v) hydroxido and (iv/v/vi) oxido
 complexes supported by a seven-coordinate cyclen-anchored tris-aryloxide
 ligand
;
_journal_name_full 'Chemical Science'
_journal_paper_doi 10.1039/D2SC02736D
_journal_year 2022
_chemical_formula_moiety 'C54 H85 F1.8 N4 O3 U, 2(C4 H10 O)'
_chemical_formula_sum 'C62 H105 F1.79 N4 O5 U'
_chemical_formula_weight 1258.63
_chemical_properties_physical Air-sensitive,Moisture-sensitive,Oxygen-sensitive
_space_group_crystal_system monoclinic
_space_group_IT_number 14
_space_group_name_Hall '-P 2yn'
_space_group_name_H-M_alt 'P 1 21/n 1'
_atom_sites_solution_hydrogens geom
_audit_creation_date 2019-11-19
_audit_creation_method
;
Olex2 1.2
(compiled 2018.05.29 svn.r3508 for OlexSys, GUI svn.r5506)
;
_audit_update_record
;
2022-02-08 deposited with the CCDC.	2022-08-03 downloaded from the CCDC.
;
_cell_angle_alpha 90
_cell_angle_beta 102.1680(10)
_cell_angle_gamma 90
_cell_formula_units_Z 4
_cell_length_a 13.5741(5)
_cell_length_b 15.3727(6)
_cell_length_c 30.4035(12)
_cell_measurement_reflns_used 9590
_cell_measurement_temperature 100(2)
_cell_measurement_theta_max 29.59
_cell_measurement_theta_min 2.65
_cell_volume 6201.8(4)
_computing_cell_refinement 'SAINT V8.38A (Bruker AXS, 2016)'
_computing_data_collection 'Bruker APEX3 (Bruker AXS, 2015)'
_computing_data_reduction 'SAINT V8.38A (Bruker AXS, 2016)'
_computing_molecular_graphics 'SHELXTL 6.12 (Bruker AXS, 2002)'
_computing_publication_material 'Olex2 (Dolomanov et al., 2009)'
_computing_structure_refinement 'SHELXL-2018/3 (Sheldrick, 2015)'
_computing_structure_solution 'SHELX XT 2014/5 (Sheldrick, 2015)'
_diffrn_ambient_temperature 100(2)
_diffrn_measured_fraction_theta_full 0.999
_diffrn_measured_fraction_theta_max 0.999
_diffrn_measurement_device_type 'Bruker Kappa ImuS Duo Photon II CPAD'
_diffrn_measurement_method '\f and \w scans'
_diffrn_radiation_monochromator 'Quazar focussing montel optics'
_diffrn_radiation_source 'ImuS high brilliance micro-focus tube'
_diffrn_radiation_type MoK\a
_diffrn_radiation_wavelength 0.71073
_diffrn_reflns_av_R_equivalents 0.0469
_diffrn_reflns_av_unetI/netI 0.0306
_diffrn_reflns_Laue_measured_fraction_full 0.999
_diffrn_reflns_Laue_measured_fraction_max 0.999
_diffrn_reflns_limit_h_max 18
_diffrn_reflns_limit_h_min -18
_diffrn_reflns_limit_k_max 18
_diffrn_reflns_limit_k_min -21
_diffrn_reflns_limit_l_max 42
_diffrn_reflns_limit_l_min -42
_diffrn_reflns_number 118302
_diffrn_reflns_point_group_measured_fraction_full 0.999
_diffrn_reflns_point_group_measured_fraction_max 0.999
_diffrn_reflns_theta_full 25.242
_diffrn_reflns_theta_max 29.602
_diffrn_reflns_theta_min 1.808
_diffrn_standards_number 0
_exptl_absorpt_coefficient_mu 2.671
_exptl_absorpt_correction_T_max 0.7459
_exptl_absorpt_correction_T_min 0.5784
_exptl_absorpt_correction_type multi-scan
_exptl_absorpt_process_details
;
SADABS-2016/2 (Bruker,2016/2) was used for absorption correction.
wR2(int) was 0.0984 before and 0.0539 after correction.
The Ratio of minimum to maximum transmission is 0.7754.
The \l/2 correction factor is Not present.
;
_exptl_crystal_colour black
_exptl_crystal_density_diffrn 1.348
_exptl_crystal_description prism
_exptl_crystal_F_000 2613
_exptl_crystal_recrystallization_method 'Re-crystallisation from solvent: diethylether, n-pentane'
_exptl_crystal_size_max 0.21
_exptl_crystal_size_mid 0.19
_exptl_crystal_size_min 0.14
_refine_diff_density_max 1.362
_refine_diff_density_min -2.120
_refine_diff_density_rms 0.102
_refine_ls_extinction_method none
_refine_ls_goodness_of_fit_ref 1.129
_refine_ls_hydrogen_treatment constr
_refine_ls_matrix_type full
_refine_ls_number_parameters 700
_refine_ls_number_reflns 17438
_refine_ls_number_restraints 24
_refine_ls_restrained_S_all 1.131
_refine_ls_R_factor_all 0.0435
_refine_ls_R_factor_gt 0.0348
_refine_ls_shift/su_max 0.003
_refine_ls_shift/su_mean 0.000
_refine_ls_structure_factor_coef Fsqd
_refine_ls_weighting_details 'w=1/[\s^2^(Fo^2^)+(0.0200P)^2^+14.7744P] where P=(Fo^2^+2Fc^2^)/3'
_refine_ls_weighting_scheme calc
_refine_ls_wR_factor_gt 0.0732
_refine_ls_wR_factor_ref 0.0758
_reflns_Friedel_coverage 0.000
_reflns_number_gt 15223
_reflns_number_total 17438
_reflns_threshold_expression 'I > 2\s(I)'
_cod_data_source_file d2sc02736d2.cif
_cod_data_source_block jbh1909a
_cod_database_code 1567567
_shelx_shelxl_version_number 2018/3
_shelx_space_group_comment
;
The symmetry employed for this shelxl refinement is uniquely defined
by the following loop, which should always be used as a source of
symmetry information in preference to the above space-group names.
They are only intended as comments.
;
_shelx_estimated_absorpt_t_max 0.706
_shelx_estimated_absorpt_t_min 0.604
_olex2_refinement_description
;
1. Fixed Uiso
 At 1.2 times of:
  All C(H) groups, All C(H,H) groups
 At 1.5 times of:
  All C(H,H,H) groups
2. Uiso/Uaniso restraints and constraints
C101 \\sim C102 \\sim O103 \\sim C104 \\sim C105: within 2A with sigma of 0.01
and sigma for terminal atoms of 0.02
3. Others
 Sof(U1A)=1-FVAR(1)
 Sof(U1)=Sof(F1)=FVAR(1)
4.a Secondary CH2 refined with riding coordinates:
 C1(H1A,H1B), C2(H2A,H2B), C3(H3A,H3B), C4(H4A,H4B), C5(H5A,H5B), C6(H6A,H6B),
 C7(H7A,H7B), C8(H8A,H8B), C9(H9A,H9B), C24(H24A,H24B), C39(H39A,H39B),
 C102(H10D,H10E), C104(H10F,H10G), C202(H20D,H20E), C204(H20F,H20G)
4.b Aromatic/amide H refined with riding coordinates:
 C13(H13), C15(H15), C28(H28), C30(H30), C43(H43), C45(H45)
4.c Idealised Me refined as rotating group:
 C17(H17A,H17B,H17C), C18(H18A,H18B,H18C), C19(H19A,H19B,H19C), C21(H21A,H21B,
 H21C), C22(H22A,H22B,H22C), C23(H23A,H23B,H23C), C32(H32A,H32B,H32C), C33(H33A,
 H33B,H33C), C34(H34A,H34B,H34C), C36(H36A,H36B,H36C), C37(H37A,H37B,H37C),
 C38(H38A,H38B,H38C), C47(H47A,H47B,H47C), C48(H48A,H48B,H48C), C49(H49A,H49B,
 H49C), C51(H51A,H51B,H51C), C52(H52A,H52B,H52C), C53(H53A,H53B,H53C), C54(H54A,
 H54B,H54C), C101(H10A,H10B,H10C), C105(H10H,H10I,H10J), C201(H20A,H20B,H20C),
 C205(H20H,H20I,H20J)
;
_olex2_submission_special_instructions 'No special instructions were received'

loop_
_space_group_symop_operation_xyz
'x, y, z'
'-x+1/2, y+1/2, -z+1/2'
'-x, -y, -z'
'x-1/2, -y-1/2, z-1/2'

loop_
_atom_site_label
_atom_site_type_symbol
_atom_site_fract_x
_atom_site_fract_y
_atom_site_fract_z
_atom_site_U_iso_or_equiv
_atom_site_adp_type
_atom_site_occupancy
_atom_site_site_symmetry_order
_atom_site_calc_flag
_atom_site_refinement_flags_posn
_atom_site_refinement_flags_adp
_atom_site_refinement_flags_occupancy
_atom_site_disorder_assembly
_atom_site_disorder_group
U1 U 0.19368(9) 0.32989(7) 0.70588(4) 0.01074(10) Uani 0.797(6) 1 d . . P A 1
U1A U 0.1798(3) 0.3412(3) 0.70889(16) 0.0132(5) Uani 0.203(6) 1 d . . P A 2
F1 F 0.25383(14) 0.21705(13) 0.68242(7) 0.0152(6) Uani 0.797(6) 1 d . . P A 1
F2 F 0.14807(12) 0.22808(11) 0.74345(6) 0.0180(3) Uani 1 1 d . . . . .
O1 O 0.33643(14) 0.31504(13) 0.74994(6) 0.0160(4) Uani 1 1 d . . . . .
O2 O 0.27065(13) 0.38666(12) 0.66023(6) 0.0132(4) Uani 1 1 d . . . . .
O3 O 0.08146(14) 0.28993(13) 0.64914(6) 0.0153(4) Uani 1 1 d . . . . .
N1 N 0.19998(16) 0.39143(15) 0.79643(8) 0.0127(4) Uani 1 1 d . . . . .
N2 N 0.24559(16) 0.50782(15) 0.72433(7) 0.0129(4) Uani 1 1 d . . . . .
N3 N 0.04637(16) 0.46695(15) 0.66577(8) 0.0142(4) Uani 1 1 d . . . . .
N4 N -0.00333(16) 0.35129(15) 0.73572(8) 0.0153(5) Uani 1 1 d . . . . .
C1 C 0.2627(2) 0.47199(18) 0.80553(9) 0.0149(5) Uani 1 1 d . . . . .
H1A H 0.334506 0.456752 0.807814 0.018 Uiso 1 1 calc R . . . .
H1B H 0.255745 0.497139 0.834695 0.018 Uiso 1 1 calc R . . . .
C2 C 0.2317(2) 0.53865(18) 0.76897(9) 0.0152(5) Uani 1 1 d . . . . .
H2A H 0.159939 0.553669 0.766812 0.018 Uiso 1 1 calc R . . . .
H2B H 0.271949 0.592176 0.777187 0.018 Uiso 1 1 calc R . . . .
C3 C 0.1907(2) 0.56815(18) 0.68938(10) 0.0153(5) Uani 1 1 d . . . . .
H3A H 0.213389 0.558234 0.660892 0.018 Uiso 1 1 calc R . . . .
H3B H 0.207615 0.628863 0.698947 0.018 Uiso 1 1 calc R . . . .
C4 C 0.0783(2) 0.55609(18) 0.68124(10) 0.0164(5) Uani 1 1 d . . . . .
H4A H 0.055424 0.568403 0.709439 0.020 Uiso 1 1 calc R . . . .
H4B H 0.045376 0.598518 0.658308 0.020 Uiso 1 1 calc R . . . .
C5 C -0.0578(2) 0.45323(19) 0.67237(10) 0.0174(5) Uani 1 1 d . . . . .
H5A H -0.089411 0.404922 0.652868 0.021 Uiso 1 1 calc R . . . .
H5B H -0.098061 0.506427 0.663299 0.021 Uiso 1 1 calc R . . . .
C6 C -0.0588(2) 0.4321(2) 0.72095(10) 0.0180(6) Uani 1 1 d . . . . .
H6A H -0.027901 0.480734 0.740393 0.022 Uiso 1 1 calc R . . . .
H6B H -0.129378 0.425838 0.724350 0.022 Uiso 1 1 calc R . . . .
C7 C 0.0194(2) 0.34592(19) 0.78534(9) 0.0164(5) Uani 1 1 d . . . . .
H7A H 0.041707 0.286089 0.794535 0.020 Uiso 1 1 calc R . . . .
H7B H -0.042939 0.357629 0.796356 0.020 Uiso 1 1 calc R . . . .
C8 C 0.1000(2) 0.40937(19) 0.80709(10) 0.0164(5) Uani 1 1 d . . . . .
H8A H 0.078661 0.468956 0.796961 0.020 Uiso 1 1 calc R . . . .
H8B H 0.106514 0.407187 0.840123 0.020 Uiso 1 1 calc R . . . .
C9 C 0.24830(19) 0.32048(18) 0.82707(9) 0.0145(5) Uani 1 1 d . . . . .
H9A H 0.211833 0.265602 0.817552 0.017 Uiso 1 1 calc R . . . .
H9B H 0.239331 0.333792 0.857839 0.017 Uiso 1 1 calc R . . . .
C10 C 0.35917(19) 0.30539(18) 0.82908(9) 0.0137(5) Uani 1 1 d . . . . .
C11 C 0.39842(19) 0.29832(18) 0.78992(9) 0.0141(5) Uani 1 1 d . . . . .
C12 C 0.50189(19) 0.27645(18) 0.79368(9) 0.0142(5) Uani 1 1 d . . . . .
C13 C 0.5607(2) 0.26806(19) 0.83709(9) 0.0160(5) Uani 1 1 d . . . . .
H13 H 0.629773 0.253365 0.839994 0.019 Uiso 1 1 calc R . . . .
C14 C 0.5248(2) 0.27984(18) 0.87654(9) 0.0154(5) Uani 1 1 d . . . . .
C15 C 0.4227(2) 0.29769(18) 0.87120(9) 0.0155(5) Uani 1 1 d . . . . .
H15 H 0.395284 0.304893 0.897257 0.019 Uiso 1 1 calc R . . . .
C16 C 0.54974(19) 0.26317(19) 0.75249(9) 0.0160(5) Uani 1 1 d . . . . .
C17 C 0.6623(2) 0.2406(2) 0.76585(11) 0.0252(7) Uani 1 1 d . . . . .
H17A H 0.688696 0.230483 0.738674 0.038 Uiso 1 1 calc GR . . . .
H17B H 0.671089 0.187915 0.784434 0.038 Uiso 1 1 calc GR . . . .
H17C H 0.698832 0.288905 0.782969 0.038 Uiso 1 1 calc GR . . . .
C18 C 0.5398(2) 0.3466(2) 0.72430(10) 0.0208(6) Uani 1 1 d . . . . .
H18A H 0.468472 0.358141 0.711690 0.031 Uiso 1 1 calc GR . . . .
H18B H 0.575879 0.339511 0.699785 0.031 Uiso 1 1 calc GR . . . .
H18C H 0.568833 0.395472 0.743400 0.031 Uiso 1 1 calc GR . . . .
C19 C 0.4974(2) 0.18854(19) 0.72295(10) 0.0194(6) Uani 1 1 d . . . . .
H19A H 0.424337 0.198055 0.716253 0.029 Uiso 1 1 calc GR . . . .
H19B H 0.512779 0.133248 0.738963 0.029 Uiso 1 1 calc GR . . . .
H19C H 0.521557 0.186707 0.694786 0.029 Uiso 1 1 calc GR . . . .
C20 C 0.5962(2) 0.2704(2) 0.92256(9) 0.0179(6) Uani 1 1 d . . . . .
C21 C 0.5486(2) 0.3029(2) 0.96098(10) 0.0215(6) Uani 1 1 d . . . . .
H21A H 0.528317 0.363854 0.955578 0.032 Uiso 1 1 calc GR . . . .
H21B H 0.597805 0.298280 0.989531 0.032 Uiso 1 1 calc GR . . . .
H21C H 0.489312 0.267547 0.962377 0.032 Uiso 1 1 calc GR . . . .
C22 C 0.6241(2) 0.1745(2) 0.93094(10) 0.0252(6) Uani 1 1 d . . . . .
H22A H 0.564099 0.141379 0.933816 0.038 Uiso 1 1 calc GR . . . .
H22B H 0.675601 0.168974 0.958725 0.038 Uiso 1 1 calc GR . . . .
H22C H 0.650569 0.151654 0.905629 0.038 Uiso 1 1 calc GR . . . .
C23 C 0.6928(2) 0.3231(2) 0.92359(11) 0.0266(7) Uani 1 1 d . . . . .
H23A H 0.727292 0.300630 0.900703 0.040 Uiso 1 1 calc GR . . . .
H23B H 0.737282 0.317948 0.953363 0.040 Uiso 1 1 calc GR . . . .
H23C H 0.675353 0.384385 0.917342 0.040 Uiso 1 1 calc GR . . . .
C24 C 0.35532(19) 0.51547(18) 0.72438(9) 0.0137(5) Uani 1 1 d . . . . .
H24A H 0.392108 0.471383 0.745325 0.016 Uiso 1 1 calc R . . . .
H24B H 0.378786 0.573439 0.736400 0.016 Uiso 1 1 calc R . . . .
C25 C 0.38374(19) 0.50418(18) 0.67925(9) 0.0135(5) Uani 1 1 d . . . . .
C26 C 0.34442(19) 0.43710(18) 0.64966(9) 0.0126(5) Uani 1 1 d . . . . .
C27 C 0.3827(2) 0.42113(18) 0.61055(9) 0.0141(5) Uani 1 1 d . . . . .
C28 C 0.4597(2) 0.47610(19) 0.60310(9) 0.0157(5) Uani 1 1 d . . . . .
H28 H 0.486727 0.466239 0.577131 0.019 Uiso 1 1 calc R . . . .
C29 C 0.49925(19) 0.54451(19) 0.63156(9) 0.0151(5) Uani 1 1 d . . . . .
C30 C 0.45917(19) 0.55740(18) 0.66954(9) 0.0148(5) Uani 1 1 d . . . . .
H30 H 0.484023 0.603861 0.689397 0.018 Uiso 1 1 calc R . . . .
C31 C 0.3473(2) 0.34355(19) 0.57958(9) 0.0165(5) Uani 1 1 d . . . . .
C32 C 0.3944(2) 0.3439(2) 0.53780(10) 0.0235(6) Uani 1 1 d . . . . .
H32A H 0.377050 0.398252 0.521136 0.035 Uiso 1 1 calc GR . . . .
H32B H 0.368374 0.294486 0.518442 0.035 Uiso 1 1 calc GR . . . .
H32C H 0.467843 0.339137 0.547202 0.035 Uiso 1 1 calc GR . . . .
C33 C 0.2325(2) 0.3438(2) 0.56273(10) 0.0208(6) Uani 1 1 d . . . . .
H33A H 0.199714 0.340442 0.588475 0.031 Uiso 1 1 calc GR . . . .
H33B H 0.212495 0.293581 0.543008 0.031 Uiso 1 1 calc GR . . . .
H33C H 0.211969 0.397516 0.545934 0.031 Uiso 1 1 calc GR . . . .
C34 C 0.3798(2) 0.2591(2) 0.60563(10) 0.0220(6) Uani 1 1 d . . . . .
H34A H 0.453336 0.258259 0.615548 0.033 Uiso 1 1 calc GR . . . .
H34B H 0.358051 0.209045 0.586037 0.033 Uiso 1 1 calc GR . . . .
H34C H 0.348777 0.256180 0.631921 0.033 Uiso 1 1 calc GR . . . .
C35 C 0.5885(2) 0.5977(2) 0.62281(10) 0.0191(6) Uani 1 1 d . . . . .
C36 C 0.6001(3) 0.6839(3) 0.64899(14) 0.0415(10) Uani 1 1 d . . . . .
H36A H 0.537386 0.717332 0.640895 0.062 Uiso 1 1 calc GR . . . .
H36B H 0.655515 0.717622 0.641401 0.062 Uiso 1 1 calc GR . . . .
H36C H 0.614753 0.671837 0.681362 0.062 Uiso 1 1 calc GR . . . .
C37 C 0.6841(3) 0.5438(3) 0.63832(17) 0.0494(12) Uani 1 1 d . . . . .
H37A H 0.690105 0.527201 0.669895 0.074 Uiso 1 1 calc GR . . . .
H37B H 0.742982 0.578260 0.635228 0.074 Uiso 1 1 calc GR . . . .
H37C H 0.680497 0.491256 0.619770 0.074 Uiso 1 1 calc GR . . . .
C38 C 0.5764(3) 0.6199(3) 0.57313(11) 0.0326(8) Uani 1 1 d . . . . .
H38A H 0.571914 0.566130 0.555534 0.049 Uiso 1 1 calc GR . . . .
H38B H 0.634607 0.653890 0.568712 0.049 Uiso 1 1 calc GR . . . .
H38C H 0.514725 0.654084 0.563187 0.049 Uiso 1 1 calc GR . . . .
C39 C 0.0477(2) 0.46118(18) 0.61681(9) 0.0152(5) Uani 1 1 d . . . . .
H39A H 0.118630 0.459080 0.613504 0.018 Uiso 1 1 calc R . . . .
H39B H 0.017134 0.514795 0.601771 0.018 Uiso 1 1 calc R . . . .
C40 C -0.0073(2) 0.38373(18) 0.59296(9) 0.0146(5) Uani 1 1 d . . . . .
C41 C 0.01503(19) 0.29896(18) 0.60949(9) 0.0138(5) Uani 1 1 d . . . . .
C42 C -0.0324(2) 0.22698(18) 0.58489(9) 0.0148(5) Uani 1 1 d . . . . .
C43 C -0.1062(2) 0.24476(19) 0.54606(9) 0.0168(5) Uani 1 1 d . . . . .
H43 H -0.140281 0.196976 0.529750 0.020 Uiso 1 1 calc R . . . .
C44 C -0.13241(19) 0.3282(2) 0.53010(9) 0.0173(5) Uani 1 1 d . . . . .
C45 C -0.0797(2) 0.39739(19) 0.55411(10) 0.0166(5) Uani 1 1 d . . . . .
H45 H -0.093978 0.455111 0.543512 0.020 Uiso 1 1 calc R . . . .
C46 C -0.0004(2) 0.13291(19) 0.59801(10) 0.0173(5) Uani 1 1 d . . . . .
C47 C -0.0637(2) 0.0663(2) 0.56647(11) 0.0265(7) Uani 1 1 d . . . . .
H47A H -0.134904 0.072904 0.567674 0.040 Uiso 1 1 calc GR . . . .
H47B H -0.041236 0.007333 0.576010 0.040 Uiso 1 1 calc GR . . . .
H47C H -0.055397 0.076015 0.535607 0.040 Uiso 1 1 calc GR . . . .
C48 C -0.0113(2) 0.11068(19) 0.64608(10) 0.0207(6) Uani 1 1 d . . . . .
H48A H 0.035705 0.146235 0.667676 0.031 Uiso 1 1 calc GR . . . .
H48B H 0.003929 0.048956 0.652077 0.031 Uiso 1 1 calc GR . . . .
H48C H -0.080460 0.122677 0.649106 0.031 Uiso 1 1 calc GR . . . .
C49 C 0.1105(2) 0.1209(2) 0.59453(10) 0.0203(6) Uani 1 1 d . . . . .
H49A H 0.118079 0.136530 0.564162 0.030 Uiso 1 1 calc GR . . . .
H49B H 0.130279 0.060085 0.600641 0.030 Uiso 1 1 calc GR . . . .
H49C H 0.153609 0.158550 0.616558 0.030 Uiso 1 1 calc GR . . . .
C50 C -0.2165(2) 0.34759(19) 0.48857(10) 0.0196(6) Uani 1 1 d . . . . .
C51 C -0.1718(2) 0.3933(2) 0.45211(11) 0.0269(7) Uani 1 1 d . . . . .
H51A H -0.134112 0.444907 0.464986 0.040 Uiso 1 1 calc GR . . . .
H51B H -0.226396 0.410735 0.427149 0.040 Uiso 1 1 calc GR . . . .
H51C H -0.126381 0.353226 0.441008 0.040 Uiso 1 1 calc GR . . . .
C52 C -0.2703(3) 0.2652(2) 0.46815(11) 0.0298(7) Uani 1 1 d . . . . .
H52A H -0.221014 0.225011 0.459931 0.045 Uiso 1 1 calc GR . . . .
H52B H -0.320957 0.280305 0.441233 0.045 Uiso 1 1 calc GR . . . .
H52C H -0.303253 0.237241 0.490193 0.045 Uiso 1 1 calc GR . . . .
C53 C -0.2950(2) 0.4084(2) 0.50202(11) 0.0273(7) Uani 1 1 d . . . . .
H53A H -0.324288 0.380303 0.525215 0.041 Uiso 1 1 calc GR . . . .
H53B H -0.348302 0.420706 0.475590 0.041 Uiso 1 1 calc GR . . . .
H53C H -0.262378 0.462903 0.513828 0.041 Uiso 1 1 calc GR . . . .
C54 C -0.0669(2) 0.27623(19) 0.71821(10) 0.0191(6) Uani 1 1 d . . . . .
H54A H -0.129046 0.277879 0.729795 0.029 Uiso 1 1 calc GR . . . .
H54B H -0.030355 0.222260 0.727922 0.029 Uiso 1 1 calc GR . . . .
H54C H -0.083778 0.278592 0.685269 0.029 Uiso 1 1 calc GR . . . .
C101 C 0.7755(5) 0.0307(4) 0.7139(3) 0.096(2) Uani 1 1 d . U . . .
H10A H 0.846084 0.047359 0.716243 0.144 Uiso 1 1 calc GR . . . .
H10B H 0.771266 -0.032012 0.718888 0.144 Uiso 1 1 calc GR . . . .
H10C H 0.748000 0.062151 0.736715 0.144 Uiso 1 1 calc GR . . . .
C102 C 0.7155(4) 0.0535(4) 0.6677(2) 0.0742(16) Uani 1 1 d . U . . .
H10D H 0.740126 0.019136 0.644628 0.089 Uiso 1 1 calc R . . . .
H10E H 0.643510 0.039290 0.665592 0.089 Uiso 1 1 calc R . . . .
O103 O 0.7261(2) 0.1428(2) 0.65983(11) 0.0504(8) Uani 1 1 d . U . . .
C104 C 0.6745(3) 0.1736(4) 0.61743(17) 0.0630(14) Uani 1 1 d . U . . .
H10F H 0.601569 0.161342 0.613450 0.076 Uiso 1 1 calc R . . . .
H10G H 0.699703 0.143357 0.593246 0.076 Uiso 1 1 calc R . . . .
C105 C 0.6910(4) 0.2698(4) 0.61440(17) 0.0674(16) Uani 1 1 d . U . . .
H10H H 0.666965 0.299399 0.638705 0.101 Uiso 1 1 calc GR . . . .
H10I H 0.653648 0.291376 0.585294 0.101 Uiso 1 1 calc GR . . . .
H10J H 0.762999 0.281479 0.617216 0.101 Uiso 1 1 calc GR . . . .
C201 C 0.7920(5) 0.4947(4) 1.0265(3) 0.088(2) Uani 1 1 d . . . . .
H20A H 0.808086 0.554450 1.019272 0.132 Uiso 1 1 calc GR . . . .
H20B H 0.789453 0.490968 1.058436 0.132 Uiso 1 1 calc GR . . . .
H20C H 0.726472 0.478116 1.008092 0.132 Uiso 1 1 calc GR . . . .
C202 C 0.8723(5) 0.4338(4) 1.01690(19) 0.0761(17) Uani 1 1 d . . . . .
H20D H 0.936324 0.444953 1.038661 0.091 Uiso 1 1 calc R . . . .
H20E H 0.852029 0.372962 1.020909 0.091 Uiso 1 1 calc R . . . .
O203 O 0.8877(3) 0.4449(3) 0.97234(14) 0.0792(12) Uani 1 1 d . . . . .
C204 C 0.9610(5) 0.3824(5) 0.9619(3) 0.088(2) Uani 1 1 d . . . . .
H20F H 0.938651 0.322244 0.966026 0.106 Uiso 1 1 calc R . . . .
H20G H 1.027564 0.391566 0.982065 0.106 Uiso 1 1 calc R . . . .
C205 C 0.9680(7) 0.3967(6) 0.9140(2) 0.112(3) Uani 1 1 d . . . . .
H20H H 0.900054 0.399524 0.895074 0.168 Uiso 1 1 calc GR . . . .
H20I H 1.005153 0.348491 0.904037 0.168 Uiso 1 1 calc GR . . . .
H20J H 1.003420 0.451465 0.911566 0.168 Uiso 1 1 calc GR . . . .

loop_
_atom_site_aniso_label
_atom_site_aniso_U_11
_atom_site_aniso_U_22
_atom_site_aniso_U_33
_atom_site_aniso_U_23
_atom_site_aniso_U_13
_atom_site_aniso_U_12
U1 0.0066(2) 0.01431(18) 0.01136(15) 0.00242(12) 0.00196(14) -0.00123(14)
U1A 0.0040(8) 0.0243(12) 0.0119(6) 0.0040(7) 0.0031(5) -0.0007(6)
F1 0.0150(10) 0.0145(11) 0.0161(11) 0.0003(8) 0.0035(8) 0.0014(7)
F2 0.0133(7) 0.0166(8) 0.0246(9) 0.0074(7) 0.0054(6) 0.0009(6)
O1 0.0094(8) 0.0268(11) 0.0115(9) 0.0042(8) 0.0015(7) 0.0024(7)
O2 0.0123(8) 0.0148(9) 0.0136(9) 0.0008(7) 0.0052(7) -0.0038(7)
O3 0.0135(9) 0.0153(10) 0.0151(9) 0.0027(8) -0.0014(7) -0.0017(7)
N1 0.0091(9) 0.0137(11) 0.0160(11) 0.0015(9) 0.0046(8) 0.0007(8)
N2 0.0100(9) 0.0147(11) 0.0146(10) -0.0002(9) 0.0040(8) -0.0003(8)
N3 0.0110(10) 0.0135(11) 0.0176(11) -0.0002(9) 0.0021(8) 0.0006(8)
N4 0.0107(10) 0.0156(12) 0.0199(12) 0.0008(9) 0.0039(8) 0.0000(8)
C1 0.0167(12) 0.0149(13) 0.0123(12) -0.0016(10) 0.0012(10) 0.0004(10)
C2 0.0162(12) 0.0146(13) 0.0164(13) -0.0025(10) 0.0072(10) -0.0011(10)
C3 0.0139(12) 0.0140(13) 0.0183(13) 0.0020(11) 0.0038(10) 0.0002(10)
C4 0.0161(12) 0.0128(13) 0.0199(14) 0.0005(11) 0.0029(10) 0.0010(10)
C5 0.0095(11) 0.0209(14) 0.0211(14) 0.0015(11) 0.0018(10) 0.0002(10)
C6 0.0106(11) 0.0221(14) 0.0222(14) 0.0021(12) 0.0054(10) 0.0032(10)
C7 0.0124(11) 0.0202(14) 0.0180(13) 0.0022(11) 0.0064(10) 0.0000(10)
C8 0.0127(12) 0.0206(14) 0.0177(13) 0.0008(11) 0.0072(10) 0.0016(10)
C9 0.0111(11) 0.0184(14) 0.0149(12) 0.0039(10) 0.0049(9) 0.0014(10)
C10 0.0104(11) 0.0171(13) 0.0144(12) 0.0023(10) 0.0044(9) 0.0015(9)
C11 0.0110(11) 0.0176(13) 0.0133(12) 0.0019(10) 0.0016(9) 0.0000(10)
C12 0.0113(11) 0.0187(13) 0.0133(12) 0.0016(10) 0.0045(9) 0.0014(10)
C13 0.0101(11) 0.0207(14) 0.0166(13) 0.0007(11) 0.0014(10) 0.0011(10)
C14 0.0144(12) 0.0160(13) 0.0148(13) 0.0000(10) 0.0007(10) 0.0007(10)
C15 0.0215(13) 0.0148(13) 0.0107(12) -0.0028(10) 0.0050(10) 0.0016(10)
C16 0.0099(11) 0.0240(15) 0.0150(13) 0.0028(11) 0.0046(10) 0.0013(10)
C17 0.0134(13) 0.042(2) 0.0215(15) 0.0044(14) 0.0072(11) 0.0071(12)
C18 0.0189(13) 0.0248(16) 0.0207(14) 0.0052(12) 0.0086(11) 0.0018(11)
C19 0.0199(13) 0.0202(15) 0.0202(14) 0.0011(11) 0.0087(11) 0.0013(11)
C20 0.0160(12) 0.0222(14) 0.0137(13) -0.0014(11) -0.0011(10) 0.0037(11)
C21 0.0216(14) 0.0273(16) 0.0139(13) -0.0021(12) -0.0003(11) 0.0054(12)
C22 0.0281(15) 0.0253(16) 0.0187(14) -0.0016(13) -0.0027(12) 0.0096(13)
C23 0.0172(13) 0.0371(19) 0.0229(15) -0.0046(14) -0.0018(11) -0.0027(13)
C24 0.0110(11) 0.0157(13) 0.0146(12) -0.0019(10) 0.0033(9) -0.0029(9)
C25 0.0117(11) 0.0160(13) 0.0128(12) 0.0014(10) 0.0027(9) 0.0002(10)
C26 0.0098(11) 0.0146(12) 0.0130(12) 0.0029(10) 0.0018(9) -0.0001(9)
C27 0.0134(12) 0.0160(13) 0.0123(12) 0.0021(10) 0.0015(9) 0.0007(10)
C28 0.0130(12) 0.0215(14) 0.0140(12) 0.0023(11) 0.0057(10) -0.0004(10)
C29 0.0104(11) 0.0194(14) 0.0160(13) 0.0044(11) 0.0039(10) -0.0013(10)
C30 0.0125(11) 0.0153(13) 0.0165(13) -0.0002(10) 0.0027(10) -0.0019(10)
C31 0.0187(12) 0.0191(14) 0.0124(12) -0.0019(11) 0.0050(10) -0.0013(10)
C32 0.0301(15) 0.0269(17) 0.0155(13) -0.0034(12) 0.0098(12) -0.0033(13)
C33 0.0196(13) 0.0252(16) 0.0170(13) -0.0037(12) 0.0021(10) -0.0034(11)
C34 0.0287(15) 0.0199(15) 0.0185(14) 0.0002(12) 0.0077(12) 0.0039(12)
C35 0.0119(12) 0.0277(16) 0.0185(14) 0.0023(12) 0.0052(10) -0.0047(11)
C36 0.044(2) 0.044(2) 0.044(2) -0.0140(18) 0.0263(18) -0.0299(18)
C37 0.0147(15) 0.060(3) 0.074(3) 0.036(2) 0.0097(17) 0.0040(16)
C38 0.0303(17) 0.047(2) 0.0217(16) 0.0048(15) 0.0075(13) -0.0190(16)
C39 0.0172(12) 0.0123(13) 0.0150(13) 0.0031(10) 0.0010(10) 0.0010(10)
C40 0.0123(11) 0.0161(13) 0.0148(13) 0.0018(10) 0.0014(10) -0.0001(10)
C41 0.0102(11) 0.0173(13) 0.0136(12) 0.0017(10) 0.0016(9) -0.0003(9)
C42 0.0120(11) 0.0171(13) 0.0150(13) 0.0018(11) 0.0020(10) -0.0004(10)
C43 0.0139(12) 0.0190(14) 0.0169(13) -0.0011(11) 0.0019(10) -0.0029(10)
C44 0.0113(11) 0.0242(14) 0.0154(12) 0.0016(12) 0.0008(9) -0.0017(11)
C45 0.0130(12) 0.0173(13) 0.0189(14) 0.0034(11) 0.0016(10) 0.0011(10)
C46 0.0161(12) 0.0159(13) 0.0178(13) 0.0013(11) -0.0012(10) -0.0008(10)
C47 0.0271(16) 0.0168(15) 0.0304(17) -0.0003(13) -0.0056(13) -0.0030(12)
C48 0.0231(14) 0.0151(14) 0.0242(15) 0.0041(12) 0.0056(12) -0.0013(11)
C49 0.0189(13) 0.0223(15) 0.0187(14) 0.0001(12) 0.0017(11) 0.0047(11)
C50 0.0160(12) 0.0215(15) 0.0185(13) 0.0030(11) -0.0031(10) 0.0002(10)
C51 0.0270(16) 0.0325(18) 0.0185(15) 0.0065(13) -0.0010(12) 0.0025(13)
C52 0.0251(16) 0.0312(18) 0.0259(17) 0.0020(14) -0.0107(13) -0.0038(13)
C53 0.0166(14) 0.0348(18) 0.0275(16) 0.0040(14) -0.0023(12) 0.0072(12)
C54 0.0112(12) 0.0202(14) 0.0264(15) -0.0005(12) 0.0047(11) -0.0038(10)
C101 0.088(4) 0.076(4) 0.140(6) 0.061(4) 0.062(4) 0.035(3)
C102 0.057(3) 0.058(3) 0.118(5) 0.000(3) 0.042(3) 0.009(2)
O103 0.0408(16) 0.0541(18) 0.0605(19) 0.0139(15) 0.0205(14) 0.0128(13)
C104 0.035(2) 0.100(4) 0.052(3) -0.010(3) 0.0059(19) 0.024(2)
C105 0.049(3) 0.104(4) 0.056(3) 0.042(3) 0.026(2) 0.033(3)
C201 0.068(4) 0.076(4) 0.125(6) 0.014(4) 0.033(4) 0.004(3)
C202 0.085(4) 0.082(4) 0.057(3) 0.014(3) 0.003(3) -0.002(3)
O203 0.086(3) 0.073(3) 0.080(3) 0.014(2) 0.021(2) -0.001(2)
C204 0.076(4) 0.083(5) 0.112(6) -0.003(4) 0.036(4) 0.002(4)
C205 0.137(7) 0.122(7) 0.088(5) -0.018(5) 0.050(5) -0.046(6)

loop_
_atom_type_symbol
_atom_type_description
_atom_type_scat_dispersion_real
_atom_type_scat_dispersion_imag
_atom_type_scat_source
C C 0.0033 0.0016 'International Tables Vol C Tables 4.2.6.8 and 6.1.1.4'
H H 0.0000 0.0000 'International Tables Vol C Tables 4.2.6.8 and 6.1.1.4'
F F 0.0171 0.0103 'International Tables Vol C Tables 4.2.6.8 and 6.1.1.4'
N N 0.0061 0.0033 'International Tables Vol C Tables 4.2.6.8 and 6.1.1.4'
O O 0.0106 0.0060 'International Tables Vol C Tables 4.2.6.8 and 6.1.1.4'
U U -9.6767 9.6646 'International Tables Vol C Tables 4.2.6.8 and 6.1.1.4'

loop_
_geom_angle_atom_site_label_1
_geom_angle_atom_site_label_2
_geom_angle_atom_site_label_3
_geom_angle
_geom_angle_site_symmetry_1
_geom_angle_site_symmetry_3
_geom_angle_publ_flag
F1 U1 F2 75.56(8) . . ?
F1 U1 O1 75.97(9) . . ?
F1 U1 O3 75.58(8) . . ?
F1 U1 N1 130.98(8) . . ?
F1 U1 N2 139.46(9) . . ?
F1 U1 N3 135.90(9) . . ?
F2 U1 O1 84.92(8) . . ?
F2 U1 O3 89.03(8) . . ?
F2 U1 N1 71.35(7) . . ?
F2 U1 N2 134.04(8) . . ?
F2 U1 N3 119.89(8) . . ?
O1 U1 O3 151.53(10) . . ?
O1 U1 N1 66.11(7) . . ?
O1 U1 N2 79.87(8) . . ?
O1 U1 N3 141.08(9) . . ?
O2 U1 F1 80.53(9) . . ?
O2 U1 F2 155.96(9) . . ?
O2 U1 O1 86.93(8) . . ?
O2 U1 O3 87.43(9) . . ?
O2 U1 N1 125.09(8) . . ?
O2 U1 N2 66.02(7) . . ?
O2 U1 N3 79.63(8) . . ?
O3 U1 N1 137.29(9) . . ?
O3 U1 N2 122.64(8) . . ?
O3 U1 N3 64.57(7) . . ?
N1 U1 N3 92.34(7) . . ?
N2 U1 N1 62.80(7) . . ?
N2 U1 N3 61.27(7) . . ?
F2 U1A O1 81.18(18) . . ?
F2 U1A O2 141.6(3) . . ?
F2 U1A O3 87.9(2) . . ?
F2 U1A N1 74.82(15) . . ?
F2 U1A N2 141.2(2) . . ?
F2 U1A N3 128.52(19) . . ?
F2 U1A N4 67.23(13) . . ?
O1 U1A N1 67.84(14) . . ?
O1 U1A N2 80.56(16) . . ?
O1 U1A N3 145.7(2) . . ?
O1 U1A N4 130.0(2) . . ?
O2 U1A O1 80.50(15) . . ?
O2 U1A N1 127.1(2) . . ?
O2 U1A N2 67.16(14) . . ?
O2 U1A N3 82.27(17) . . ?
O2 U1A N4 146.3(2) . . ?
O3 U1A O1 137.8(3) . . ?
O3 U1A O2 83.50(18) . . ?
O3 U1A N1 147.1(2) . . ?
O3 U1A N2 127.6(2) . . ?
O3 U1A N3 68.41(14) . . ?
O3 U1A N4 80.50(15) . . ?
N1 U1A N3 100.62(18) . . ?
N1 U1A N4 67.04(13) . . ?
N2 U1A N1 66.63(14) . . ?
N2 U1A N3 65.43(14) . . ?
N2 U1A N4 100.25(18) . . ?
N4 U1A N3 64.25(12) . . ?
C11 O1 U1 154.40(17) . . ?
C11 O1 U1A 150.0(2) . . ?
C26 O2 U1 152.91(17) . . ?
C26 O2 U1A 151.1(2) . . ?
C41 O3 U1 156.71(18) . . ?
C41 O3 U1A 152.8(2) . . ?
C1 N1 U1 110.37(15) . . ?
C1 N1 U1A 110.55(18) . . ?
C8 N1 U1 115.01(16) . . ?
C8 N1 U1A 110.90(18) . . ?
C8 N1 C1 108.5(2) . . ?
C8 N1 C9 107.5(2) . . ?
C9 N1 U1 106.00(15) . . ?
C9 N1 U1A 110.01(19) . . ?
C9 N1 C1 109.3(2) . . ?
C2 N2 U1 114.32(16) . . ?
C2 N2 U1A 110.95(18) . . ?
C2 N2 C3 108.2(2) . . ?
C2 N2 C24 107.0(2) . . ?
C3 N2 U1 113.09(16) . . ?
C3 N2 U1A 111.55(19) . . ?
C3 N2 C24 107.5(2) . . ?
C24 N2 U1 106.31(15) . . ?
C24 N2 U1A 111.42(18) . . ?
C4 N3 U1 113.38(15) . . ?
C4 N3 U1A 112.01(19) . . ?
C4 N3 C5 108.2(2) . . ?
C4 N3 C39 107.8(2) . . ?
C5 N3 U1 114.83(16) . . ?
C5 N3 U1A 112.45(19) . . ?
C5 N3 C39 109.7(2) . . ?
C39 N3 U1 102.57(15) . . ?
C39 N3 U1A 106.55(18) . . ?
C6 N4 U1A 112.89(19) . . ?
C6 N4 C7 110.0(2) . . ?
C7 N4 U1A 106.83(18) . . ?
C54 N4 U1A 110.05(19) . . ?
C54 N4 C6 109.1(2) . . ?
C54 N4 C7 107.8(2) . . ?
N1 C1 H1A 109.3 . . ?
N1 C1 H1B 109.3 . . ?
N1 C1 C2 111.5(2) . . ?
H1A C1 H1B 108.0 . . ?
C2 C1 H1A 109.3 . . ?
C2 C1 H1B 109.3 . . ?
N2 C2 C1 112.8(2) . . ?
N2 C2 H2A 109.0 . . ?
N2 C2 H2B 109.0 . . ?
C1 C2 H2A 109.0 . . ?
C1 C2 H2B 109.0 . . ?
H2A C2 H2B 107.8 . . ?
N2 C3 H3A 109.2 . . ?
N2 C3 H3B 109.2 . . ?
N2 C3 C4 112.2(2) . . ?
H3A C3 H3B 107.9 . . ?
C4 C3 H3A 109.2 . . ?
C4 C3 H3B 109.2 . . ?
N3 C4 C3 112.6(2) . . ?
N3 C4 H4A 109.1 . . ?
N3 C4 H4B 109.1 . . ?
C3 C4 H4A 109.1 . . ?
C3 C4 H4B 109.1 . . ?
H4A C4 H4B 107.8 . . ?
N3 C5 H5A 109.3 . . ?
N3 C5 H5B 109.3 . . ?
N3 C5 C6 111.5(2) . . ?
H5A C5 H5B 108.0 . . ?
C6 C5 H5A 109.3 . . ?
C6 C5 H5B 109.3 . . ?
N4 C6 C5 111.7(2) . . ?
N4 C6 H6A 109.3 . . ?
N4 C6 H6B 109.3 . . ?
C5 C6 H6A 109.3 . . ?
C5 C6 H6B 109.3 . . ?
H6A C6 H6B 107.9 . . ?
N4 C7 H7A 109.0 . . ?
N4 C7 H7B 109.0 . . ?
N4 C7 C8 112.8(2) . . ?
H7A C7 H7B 107.8 . . ?
C8 C7 H7A 109.0 . . ?
C8 C7 H7B 109.0 . . ?
N1 C8 C7 113.3(2) . . ?
N1 C8 H8A 108.9 . . ?
N1 C8 H8B 108.9 . . ?
C7 C8 H8A 108.9 . . ?
C7 C8 H8B 108.9 . . ?
H8A C8 H8B 107.7 . . ?
N1 C9 H9A 108.3 . . ?
N1 C9 H9B 108.3 . . ?
N1 C9 C10 116.1(2) . . ?
H9A C9 H9B 107.4 . . ?
C10 C9 H9A 108.3 . . ?
C10 C9 H9B 108.3 . . ?
C11 C10 C9 121.9(2) . . ?
C15 C10 C9 118.0(2) . . ?
C15 C10 C11 120.1(2) . . ?
O1 C11 C10 118.2(2) . . ?
O1 C11 C12 122.3(2) . . ?
C10 C11 C12 119.5(2) . . ?
C11 C12 C16 122.9(2) . . ?
C13 C12 C11 117.1(2) . . ?
C13 C12 C16 120.0(2) . . ?
C12 C13 H13 117.8 . . ?
C12 C13 C14 124.4(2) . . ?
C14 C13 H13 117.8 . . ?
C13 C14 C20 120.3(2) . . ?
C15 C14 C13 116.4(2) . . ?
C15 C14 C20 123.3(2) . . ?
C10 C15 H15 118.8 . . ?
C14 C15 C10 122.3(3) . . ?
C14 C15 H15 118.8 . . ?
C17 C16 C12 112.4(2) . . ?
C17 C16 C19 107.3(2) . . ?
C18 C16 C12 110.0(2) . . ?
C18 C16 C17 107.6(2) . . ?
C18 C16 C19 108.8(2) . . ?
C19 C16 C12 110.6(2) . . ?
C16 C17 H17A 109.5 . . ?
C16 C17 H17B 109.5 . . ?
C16 C17 H17C 109.5 . . ?
H17A C17 H17B 109.5 . . ?
H17A C17 H17C 109.5 . . ?
H17B C17 H17C 109.5 . . ?
C16 C18 H18A 109.5 . . ?
C16 C18 H18B 109.5 . . ?
C16 C18 H18C 109.5 . . ?
H18A C18 H18B 109.5 . . ?
H18A C18 H18C 109.5 . . ?
H18B C18 H18C 109.5 . . ?
C16 C19 H19A 109.5 . . ?
C16 C19 H19B 109.5 . . ?
C16 C19 H19C 109.5 . . ?
H19A C19 H19B 109.5 . . ?
H19A C19 H19C 109.5 . . ?
H19B C19 H19C 109.5 . . ?
C14 C20 C21 112.2(2) . . ?
C14 C20 C23 109.9(2) . . ?
C21 C20 C23 107.9(2) . . ?
C22 C20 C14 109.3(2) . . ?
C22 C20 C21 108.5(3) . . ?
C22 C20 C23 108.9(3) . . ?
C20 C21 H21A 109.5 . . ?
C20 C21 H21B 109.5 . . ?
C20 C21 H21C 109.5 . . ?
H21A C21 H21B 109.5 . . ?
H21A C21 H21C 109.5 . . ?
H21B C21 H21C 109.5 . . ?
C20 C22 H22A 109.5 . . ?
C20 C22 H22B 109.5 . . ?
C20 C22 H22C 109.5 . . ?
H22A C22 H22B 109.5 . . ?
H22A C22 H22C 109.5 . . ?
H22B C22 H22C 109.5 . . ?
C20 C23 H23A 109.5 . . ?
C20 C23 H23B 109.5 . . ?
C20 C23 H23C 109.5 . . ?
H23A C23 H23B 109.5 . . ?
H23A C23 H23C 109.5 . . ?
H23B C23 H23C 109.5 . . ?
N2 C24 H24A 108.3 . . ?
N2 C24 H24B 108.3 . . ?
N2 C24 C25 115.8(2) . . ?
H24A C24 H24B 107.4 . . ?
C25 C24 H24A 108.3 . . ?
C25 C24 H24B 108.3 . . ?
C26 C25 C24 122.2(2) . . ?
C30 C25 C24 117.8(2) . . ?
C30 C25 C26 119.7(2) . . ?
O2 C26 C25 118.0(2) . . ?
O2 C26 C27 121.3(2) . . ?
C25 C26 C27 120.7(2) . . ?
C26 C27 C31 121.9(2) . . ?
C28 C27 C26 116.7(2) . . ?
C28 C27 C31 121.2(2) . . ?
C27 C28 H28 118.1 . . ?
C29 C28 C27 123.9(2) . . ?
C29 C28 H28 118.1 . . ?
C28 C29 C35 120.6(2) . . ?
C30 C29 C28 117.1(2) . . ?
C30 C29 C35 122.1(3) . . ?
C25 C30 C29 121.8(3) . . ?
C25 C30 H30 119.1 . . ?
C29 C30 H30 119.1 . . ?
C27 C31 C32 112.0(2) . . ?
C27 C31 C33 111.6(2) . . ?
C27 C31 C34 108.8(2) . . ?
C33 C31 C32 107.1(2) . . ?
C33 C31 C34 109.6(2) . . ?
C34 C31 C32 107.7(2) . . ?
C31 C32 H32A 109.5 . . ?
C31 C32 H32B 109.5 . . ?
C31 C32 H32C 109.5 . . ?
H32A C32 H32B 109.5 . . ?
H32A C32 H32C 109.5 . . ?
H32B C32 H32C 109.5 . . ?
C31 C33 H33A 109.5 . . ?
C31 C33 H33B 109.5 . . ?
C31 C33 H33C 109.5 . . ?
H33A C33 H33B 109.5 . . ?
H33A C33 H33C 109.5 . . ?
H33B C33 H33C 109.5 . . ?
C31 C34 H34A 109.5 . . ?
C31 C34 H34B 109.5 . . ?
C31 C34 H34C 109.5 . . ?
H34A C34 H34B 109.5 . . ?
H34A C34 H34C 109.5 . . ?
H34B C34 H34C 109.5 . . ?
C29 C35 C36 111.6(2) . . ?
C37 C35 C29 108.0(3) . . ?
C37 C35 C36 108.7(3) . . ?
C38 C35 C29 111.6(2) . . ?
C38 C35 C36 107.3(3) . . ?
C38 C35 C37 109.6(3) . . ?
C35 C36 H36A 109.5 . . ?
C35 C36 H36B 109.5 . . ?
C35 C36 H36C 109.5 . . ?
H36A C36 H36B 109.5 . . ?
H36A C36 H36C 109.5 . . ?
H36B C36 H36C 109.5 . . ?
C35 C37 H37A 109.5 . . ?
C35 C37 H37B 109.5 . . ?
C35 C37 H37C 109.5 . . ?
H37A C37 H37B 109.5 . . ?
H37A C37 H37C 109.5 . . ?
H37B C37 H37C 109.5 . . ?
C35 C38 H38A 109.5 . . ?
C35 C38 H38B 109.5 . . ?
C35 C38 H38C 109.5 . . ?
H38A C38 H38B 109.5 . . ?
H38A C38 H38C 109.5 . . ?
H38B C38 H38C 109.5 . . ?
N3 C39 H39A 108.6 . . ?
N3 C39 H39B 108.6 . . ?
N3 C39 C40 114.7(2) . . ?
H39A C39 H39B 107.6 . . ?
C40 C39 H39A 108.6 . . ?
C40 C39 H39B 108.6 . . ?
C41 C40 C39 120.8(2) . . ?
C45 C40 C39 118.8(2) . . ?
C45 C40 C41 120.4(3) . . ?
O3 C41 C40 117.8(2) . . ?
O3 C41 C42 122.4(2) . . ?
C40 C41 C42 119.8(2) . . ?
C41 C42 C46 121.8(2) . . ?
C43 C42 C41 117.2(3) . . ?
C43 C42 C46 120.9(2) . . ?
C42 C43 H43 118.1 . . ?
C44 C43 C42 123.9(3) . . ?
C44 C43 H43 118.1 . . ?
C43 C44 C45 117.0(3) . . ?
C43 C44 C50 123.7(3) . . ?
C45 C44 C50 119.2(3) . . ?
C40 C45 C44 121.5(3) . . ?
C40 C45 H45 119.2 . . ?
C44 C45 H45 119.2 . . ?
C42 C46 C48 112.1(2) . . ?
C42 C46 C49 108.7(2) . . ?
C47 C46 C42 112.0(2) . . ?
C47 C46 C48 107.0(2) . . ?
C47 C46 C49 107.6(3) . . ?
C48 C46 C49 109.2(2) . . ?
C46 C47 H47A 109.5 . . ?
C46 C47 H47B 109.5 . . ?
C46 C47 H47C 109.5 . . ?
H47A C47 H47B 109.5 . . ?
H47A C47 H47C 109.5 . . ?
H47B C47 H47C 109.5 . . ?
C46 C48 H48A 109.5 . . ?
C46 C48 H48B 109.5 . . ?
C46 C48 H48C 109.5 . . ?
H48A C48 H48B 109.5 . . ?
H48A C48 H48C 109.5 . . ?
H48B C48 H48C 109.5 . . ?
C46 C49 H49A 109.5 . . ?
C46 C49 H49B 109.5 . . ?
C46 C49 H49C 109.5 . . ?
H49A C49 H49B 109.5 . . ?
H49A C49 H49C 109.5 . . ?
H49B C49 H49C 109.5 . . ?
C51 C50 C44 109.9(2) . . ?
C52 C50 C44 112.3(2) . . ?
C52 C50 C51 108.2(3) . . ?
C52 C50 C53 108.3(3) . . ?
C53 C50 C44 109.6(2) . . ?
C53 C50 C51 108.4(3) . . ?
C50 C51 H51A 109.5 . . ?
C50 C51 H51B 109.5 . . ?
C50 C51 H51C 109.5 . . ?
H51A C51 H51B 109.5 . . ?
H51A C51 H51C 109.5 . . ?
H51B C51 H51C 109.5 . . ?
C50 C52 H52A 109.5 . . ?
C50 C52 H52B 109.5 . . ?
C50 C52 H52C 109.5 . . ?
H52A C52 H52B 109.5 . . ?
H52A C52 H52C 109.5 . . ?
H52B C52 H52C 109.5 . . ?
C50 C53 H53A 109.5 . . ?
C50 C53 H53B 109.5 . . ?
C50 C53 H53C 109.5 . . ?
H53A C53 H53B 109.5 . . ?
H53A C53 H53C 109.5 . . ?
H53B C53 H53C 109.5 . . ?
N4 C54 H54A 109.5 . . ?
N4 C54 H54B 109.5 . . ?
N4 C54 H54C 109.5 . . ?
H54A C54 H54B 109.5 . . ?
H54A C54 H54C 109.5 . . ?
H54B C54 H54C 109.5 . . ?
H10A C101 H10B 109.5 . . ?
H10A C101 H10C 109.5 . . ?
H10B C101 H10C 109.5 . . ?
C102 C101 H10A 109.5 . . ?
C102 C101 H10B 109.5 . . ?
C102 C101 H10C 109.5 . . ?
C101 C102 H10D 109.8 . . ?
C101 C102 H10E 109.8 . . ?
H10D C102 H10E 108.3 . . ?
O103 C102 C101 109.2(5) . . ?
O103 C102 H10D 109.8 . . ?
O103 C102 H10E 109.8 . . ?
C102 O103 C104 115.7(5) . . ?
O103 C104 H10F 109.8 . . ?
O103 C104 H10G 109.8 . . ?
O103 C104 C105 109.6(4) . . ?
H10F C104 H10G 108.2 . . ?
C105 C104 H10F 109.8 . . ?
C105 C104 H10G 109.8 . . ?
C104 C105 H10H 109.5 . . ?
C104 C105 H10I 109.5 . . ?
C104 C105 H10J 109.5 . . ?
H10H C105 H10I 109.5 . . ?
H10H C105 H10J 109.5 . . ?
H10I C105 H10J 109.5 . . ?
H20A C201 H20B 109.5 . . ?
H20A C201 H20C 109.5 . . ?
H20B C201 H20C 109.5 . . ?
C202 C201 H20A 109.5 . . ?
C202 C201 H20B 109.5 . . ?
C202 C201 H20C 109.5 . . ?
C201 C202 H20D 109.3 . . ?
C201 C202 H20E 109.3 . . ?
H20D C202 H20E 108.0 . . ?
O203 C202 C201 111.5(5) . . ?
O203 C202 H20D 109.3 . . ?
O203 C202 H20E 109.3 . . ?
C202 O203 C204 111.8(5) . . ?
O203 C204 H20F 110.2 . . ?
O203 C204 H20G 110.2 . . ?
O203 C204 C205 107.5(6) . . ?
H20F C204 H20G 108.5 . . ?
C205 C204 H20F 110.2 . . ?
C205 C204 H20G 110.2 . . ?
C204 C205 H20H 109.5 . . ?
C204 C205 H20I 109.5 . . ?
C204 C205 H20J 109.5 . . ?
H20H C205 H20I 109.5 . . ?
H20H C205 H20J 109.5 . . ?
H20I C205 H20J 109.5 . . ?

loop_
_geom_bond_atom_site_label_1
_geom_bond_atom_site_label_2
_geom_bond_distance
_geom_bond_site_symmetry_2
_geom_bond_publ_flag
U1 F1 2.105(2) . ?
U1 F2 2.106(2) . ?
U1 O1 2.123(2) . ?
U1 O2 2.096(2) . ?
U1 O3 2.137(2) . ?
U1 N1 2.895(3) . ?
U1 N2 2.851(3) . ?
U1 N3 2.983(3) . ?
U1A F2 2.122(5) . ?
U1A O1 2.263(5) . ?
U1A O2 2.229(5) . ?
U1A O3 2.163(5) . ?
U1A N1 2.729(5) . ?
U1A N2 2.721(6) . ?
U1A N3 2.782(5) . ?
U1A N4 2.779(5) . ?
O1 C11 1.349(3) . ?
O2 C26 1.357(3) . ?
O3 C41 1.352(3) . ?
N1 C1 1.496(3) . ?
N1 C8 1.486(3) . ?
N1 C9 1.493(3) . ?
N2 C2 1.487(3) . ?
N2 C3 1.487(3) . ?
N2 C24 1.494(3) . ?
N3 C4 1.484(4) . ?
N3 C5 1.484(3) . ?
N3 C39 1.495(4) . ?
N4 C6 1.472(4) . ?
N4 C7 1.477(4) . ?
N4 C54 1.472(4) . ?
C1 H1A 0.9900 . ?
C1 H1B 0.9900 . ?
C1 C2 1.505(4) . ?
C2 H2A 0.9900 . ?
C2 H2B 0.9900 . ?
C3 H3A 0.9900 . ?
C3 H3B 0.9900 . ?
C3 C4 1.505(4) . ?
C4 H4A 0.9900 . ?
C4 H4B 0.9900 . ?
C5 H5A 0.9900 . ?
C5 H5B 0.9900 . ?
C5 C6 1.515(4) . ?
C6 H6A 0.9900 . ?
C6 H6B 0.9900 . ?
C7 H7A 0.9900 . ?
C7 H7B 0.9900 . ?
C7 C8 1.510(4) . ?
C8 H8A 0.9900 . ?
C8 H8B 0.9900 . ?
C9 H9A 0.9900 . ?
C9 H9B 0.9900 . ?
C9 C10 1.511(3) . ?
C10 C11 1.407(4) . ?
C10 C15 1.390(4) . ?
C11 C12 1.425(4) . ?
C12 C13 1.397(4) . ?
C12 C16 1.541(4) . ?
C13 H13 0.9500 . ?
C13 C14 1.398(4) . ?
C14 C15 1.389(4) . ?
C14 C20 1.531(4) . ?
C15 H15 0.9500 . ?
C16 C17 1.535(4) . ?
C16 C18 1.533(4) . ?
C16 C19 1.536(4) . ?
C17 H17A 0.9800 . ?
C17 H17B 0.9800 . ?
C17 H17C 0.9800 . ?
C18 H18A 0.9800 . ?
C18 H18B 0.9800 . ?
C18 H18C 0.9800 . ?
C19 H19A 0.9800 . ?
C19 H19B 0.9800 . ?
C19 H19C 0.9800 . ?
C20 C21 1.533(4) . ?
C20 C22 1.530(4) . ?
C20 C23 1.536(4) . ?
C21 H21A 0.9800 . ?
C21 H21B 0.9800 . ?
C21 H21C 0.9800 . ?
C22 H22A 0.9800 . ?
C22 H22B 0.9800 . ?
C22 H22C 0.9800 . ?
C23 H23A 0.9800 . ?
C23 H23B 0.9800 . ?
C23 H23C 0.9800 . ?
C24 H24A 0.9900 . ?
C24 H24B 0.9900 . ?
C24 C25 1.512(4) . ?
C25 C26 1.398(4) . ?
C25 C30 1.390(4) . ?
C26 C27 1.416(4) . ?
C27 C28 1.400(4) . ?
C27 C31 1.532(4) . ?
C28 H28 0.9500 . ?
C28 C29 1.395(4) . ?
C29 C30 1.390(4) . ?
C29 C35 1.531(4) . ?
C30 H30 0.9500 . ?
C31 C32 1.538(4) . ?
C31 C33 1.534(4) . ?
C31 C34 1.536(4) . ?
C32 H32A 0.9800 . ?
C32 H32B 0.9800 . ?
C32 H32C 0.9800 . ?
C33 H33A 0.9800 . ?
C33 H33B 0.9800 . ?
C33 H33C 0.9800 . ?
C34 H34A 0.9800 . ?
C34 H34B 0.9800 . ?
C34 H34C 0.9800 . ?
C35 C36 1.537(5) . ?
C35 C37 1.528(5) . ?
C35 C38 1.523(4) . ?
C36 H36A 0.9800 . ?
C36 H36B 0.9800 . ?
C36 H36C 0.9800 . ?
C37 H37A 0.9800 . ?
C37 H37B 0.9800 . ?
C37 H37C 0.9800 . ?
C38 H38A 0.9800 . ?
C38 H38B 0.9800 . ?
C38 H38C 0.9800 . ?
C39 H39A 0.9900 . ?
C39 H39B 0.9900 . ?
C39 C40 1.507(4) . ?
C40 C41 1.407(4) . ?
C40 C45 1.384(4) . ?
C41 C42 1.412(4) . ?
C42 C43 1.405(4) . ?
C42 C46 1.538(4) . ?
C43 H43 0.9500 . ?
C43 C44 1.390(4) . ?
C44 C45 1.399(4) . ?
C44 C50 1.543(4) . ?
C45 H45 0.9500 . ?
C46 C47 1.537(4) . ?
C46 C48 1.538(4) . ?
C46 C49 1.542(4) . ?
C47 H47A 0.9800 . ?
C47 H47B 0.9800 . ?
C47 H47C 0.9800 . ?
C48 H48A 0.9800 . ?
C48 H48B 0.9800 . ?
C48 H48C 0.9800 . ?
C49 H49A 0.9800 . ?
C49 H49B 0.9800 . ?
C49 H49C 0.9800 . ?
C50 C51 1.541(4) . ?
C50 C52 1.527(4) . ?
C50 C53 1.535(4) . ?
C51 H51A 0.9800 . ?
C51 H51B 0.9800 . ?
C51 H51C 0.9800 . ?
C52 H52A 0.9800 . ?
C52 H52B 0.9800 . ?
C52 H52C 0.9800 . ?
C53 H53A 0.9800 . ?
C53 H53B 0.9800 . ?
C53 H53C 0.9800 . ?
C54 H54A 0.9800 . ?
C54 H54B 0.9800 . ?
C54 H54C 0.9800 . ?
C101 H10A 0.9800 . ?
C101 H10B 0.9800 . ?
C101 H10C 0.9800 . ?
C101 C102 1.511(9) . ?
C102 H10D 0.9900 . ?
C102 H10E 0.9900 . ?
C102 O103 1.406(6) . ?
O103 C104 1.413(6) . ?
C104 H10F 0.9900 . ?
C104 H10G 0.9900 . ?
C104 C105 1.501(8) . ?
C105 H10H 0.9800 . ?
C105 H10I 0.9800 . ?
C105 H10J 0.9800 . ?
C201 H20A 0.9800 . ?
C201 H20B 0.9800 . ?
C201 H20C 0.9800 . ?
C201 C202 1.511(8) . ?
C202 H20D 0.9900 . ?
C202 H20E 0.9900 . ?
C202 O203 1.424(7) . ?
O203 C204 1.465(7) . ?
C204 H20F 0.9900 . ?
C204 H20G 0.9900 . ?
C204 C205 1.494(9) . ?
C205 H20H 0.9800 . ?
C205 H20I 0.9800 . ?
C205 H20J 0.9800 . ?

loop_
_geom_torsion_atom_site_label_1
_geom_torsion_atom_site_label_2
_geom_torsion_atom_site_label_3
_geom_torsion_atom_site_label_4
_geom_torsion
_geom_torsion_site_symmetry_1
_geom_torsion_site_symmetry_2
_geom_torsion_site_symmetry_3
_geom_torsion_site_symmetry_4
_geom_torsion_publ_flag
U1 O1 C11 C10 -19.9(6) . . . . ?
U1 O1 C11 C12 162.0(3) . . . . ?
U1 O2 C26 C25 -26.1(5) . . . . ?
U1 O2 C26 C27 152.2(3) . . . . ?
U1 O3 C41 C40 -11.1(6) . . . . ?
U1 O3 C41 C42 169.6(3) . . . . ?
U1 N1 C1 C2 50.5(2) . . . . ?
U1 N1 C8 C7 36.6(3) . . . . ?
U1 N1 C9 C10 69.4(2) . . . . ?
U1 N2 C2 C1 39.5(3) . . . . ?
U1 N2 C3 C4 54.1(3) . . . . ?
U1 N2 C24 C25 68.9(2) . . . . ?
U1 N3 C4 C3 34.1(3) . . . . ?
U1 N3 C5 C6 48.3(3) . . . . ?
U1 N3 C39 C40 74.9(2) . . . . ?
U1A O1 C11 C10 -9.7(6) . . . . ?
U1A O1 C11 C12 172.2(4) . . . . ?
U1A O2 C26 C25 -12.4(6) . . . . ?
U1A O2 C26 C27 165.9(4) . . . . ?
U1A O3 C41 C40 4.1(6) . . . . ?
U1A O3 C41 C42 -175.3(4) . . . . ?
U1A N1 C1 C2 45.4(3) . . . . ?
U1A N1 C8 C7 39.2(3) . . . . ?
U1A N1 C9 C10 72.0(3) . . . . ?
U1A N2 C2 C1 43.8(3) . . . . ?
U1A N2 C3 C4 48.7(3) . . . . ?
U1A N2 C24 C25 70.0(3) . . . . ?
U1A N3 C4 C3 38.1(3) . . . . ?
U1A N3 C5 C6 44.8(3) . . . . ?
U1A N3 C39 C40 74.4(2) . . . . ?
U1A N4 C6 C5 44.5(3) . . . . ?
U1A N4 C7 C8 50.8(3) . . . . ?
O1 C11 C12 C13 174.5(3) . . . . ?
O1 C11 C12 C16 -4.8(4) . . . . ?
O2 C26 C27 C28 -179.0(2) . . . . ?
O2 C26 C27 C31 -3.4(4) . . . . ?
O3 C41 C42 C43 174.8(2) . . . . ?
O3 C41 C42 C46 -9.0(4) . . . . ?
N1 C1 C2 N2 -62.3(3) . . . . ?
N1 C9 C10 C11 -48.1(4) . . . . ?
N1 C9 C10 C15 132.5(3) . . . . ?
N2 C3 C4 N3 -60.1(3) . . . . ?
N2 C24 C25 C26 -45.3(4) . . . . ?
N2 C24 C25 C30 141.4(2) . . . . ?
N3 C5 C6 N4 -61.3(3) . . . . ?
N3 C39 C40 C41 -53.2(3) . . . . ?
N3 C39 C40 C45 127.5(3) . . . . ?
N4 C7 C8 N1 -64.7(3) . . . . ?
C1 N1 C8 C7 160.7(2) . . . . ?
C1 N1 C9 C10 -49.6(3) . . . . ?
C2 N2 C3 C4 -73.6(3) . . . . ?
C2 N2 C24 C25 -168.6(2) . . . . ?
C3 N2 C2 C1 166.5(2) . . . . ?
C3 N2 C24 C25 -52.5(3) . . . . ?
C4 N3 C5 C6 -79.4(3) . . . . ?
C4 N3 C39 C40 -165.2(2) . . . . ?
C5 N3 C4 C3 162.6(2) . . . . ?
C5 N3 C39 C40 -47.6(3) . . . . ?
C6 N4 C7 C8 -72.0(3) . . . . ?
C7 N4 C6 C5 163.8(2) . . . . ?
C8 N1 C1 C2 -76.4(3) . . . . ?
C8 N1 C9 C10 -167.1(2) . . . . ?
C9 N1 C1 C2 166.7(2) . . . . ?
C9 N1 C8 C7 -81.1(3) . . . . ?
C9 C10 C11 O1 7.3(4) . . . . ?
C9 C10 C11 C12 -174.5(3) . . . . ?
C9 C10 C15 C14 177.0(3) . . . . ?
C10 C11 C12 C13 -3.6(4) . . . . ?
C10 C11 C12 C16 177.0(3) . . . . ?
C11 C10 C15 C14 -2.4(4) . . . . ?
C11 C12 C13 C14 -0.1(4) . . . . ?
C11 C12 C16 C17 179.7(3) . . . . ?
C11 C12 C16 C18 59.9(3) . . . . ?
C11 C12 C16 C19 -60.4(4) . . . . ?
C12 C13 C14 C15 2.6(4) . . . . ?
C12 C13 C14 C20 -179.1(3) . . . . ?
C13 C12 C16 C17 0.4(4) . . . . ?
C13 C12 C16 C18 -119.4(3) . . . . ?
C13 C12 C16 C19 120.3(3) . . . . ?
C13 C14 C15 C10 -1.3(4) . . . . ?
C13 C14 C20 C21 168.7(3) . . . . ?
C13 C14 C20 C22 -70.8(3) . . . . ?
C13 C14 C20 C23 48.7(4) . . . . ?
C15 C10 C11 O1 -173.3(3) . . . . ?
C15 C10 C11 C12 4.9(4) . . . . ?
C15 C14 C20 C21 -13.1(4) . . . . ?
C15 C14 C20 C22 107.3(3) . . . . ?
C15 C14 C20 C23 -133.2(3) . . . . ?
C16 C12 C13 C14 179.2(3) . . . . ?
C20 C14 C15 C10 -179.5(3) . . . . ?
C24 N2 C2 C1 -77.9(3) . . . . ?
C24 N2 C3 C4 171.2(2) . . . . ?
C24 C25 C26 O2 7.0(4) . . . . ?
C24 C25 C26 C27 -171.3(2) . . . . ?
C24 C25 C30 C29 171.7(2) . . . . ?
C25 C26 C27 C28 -0.8(4) . . . . ?
C25 C26 C27 C31 174.8(2) . . . . ?
C26 C25 C30 C29 -1.8(4) . . . . ?
C26 C27 C28 C29 -0.4(4) . . . . ?
C26 C27 C31 C32 176.1(3) . . . . ?
C26 C27 C31 C33 56.1(3) . . . . ?
C26 C27 C31 C34 -65.0(3) . . . . ?
C27 C28 C29 C30 0.5(4) . . . . ?
C27 C28 C29 C35 175.7(3) . . . . ?
C28 C27 C31 C32 -8.5(4) . . . . ?
C28 C27 C31 C33 -128.5(3) . . . . ?
C28 C27 C31 C34 110.5(3) . . . . ?
C28 C29 C30 C25 0.7(4) . . . . ?
C28 C29 C35 C36 163.6(3) . . . . ?
C28 C29 C35 C37 -77.0(4) . . . . ?
C28 C29 C35 C38 43.5(4) . . . . ?
C30 C25 C26 O2 -179.8(2) . . . . ?
C30 C25 C26 C27 1.9(4) . . . . ?
C30 C29 C35 C36 -21.4(4) . . . . ?
C30 C29 C35 C37 98.0(4) . . . . ?
C30 C29 C35 C38 -141.5(3) . . . . ?
C31 C27 C28 C29 -176.0(3) . . . . ?
C35 C29 C30 C25 -174.5(3) . . . . ?
C39 N3 C4 C3 -78.8(3) . . . . ?
C39 N3 C5 C6 163.2(2) . . . . ?
C39 C40 C41 O3 5.0(4) . . . . ?
C39 C40 C41 C42 -175.6(2) . . . . ?
C39 C40 C45 C44 179.1(3) . . . . ?
C40 C41 C42 C43 -4.5(4) . . . . ?
C40 C41 C42 C46 171.6(2) . . . . ?
C41 C40 C45 C44 -0.2(4) . . . . ?
C41 C42 C43 C44 2.0(4) . . . . ?
C41 C42 C46 C47 179.5(3) . . . . ?
C41 C42 C46 C48 59.2(3) . . . . ?
C41 C42 C46 C49 -61.7(3) . . . . ?
C42 C43 C44 C45 1.4(4) . . . . ?
C42 C43 C44 C50 -177.4(3) . . . . ?
C43 C42 C46 C47 -4.5(4) . . . . ?
C43 C42 C46 C48 -124.8(3) . . . . ?
C43 C42 C46 C49 114.3(3) . . . . ?
C43 C44 C45 C40 -2.3(4) . . . . ?
C43 C44 C50 C51 -118.4(3) . . . . ?
C43 C44 C50 C52 2.2(4) . . . . ?
C43 C44 C50 C53 122.7(3) . . . . ?
C45 C40 C41 O3 -175.6(2) . . . . ?
C45 C40 C41 C42 3.8(4) . . . . ?
C45 C44 C50 C51 62.9(3) . . . . ?
C45 C44 C50 C52 -176.5(3) . . . . ?
C45 C44 C50 C53 -56.1(3) . . . . ?
C46 C42 C43 C44 -174.2(3) . . . . ?
C50 C44 C45 C40 176.5(3) . . . . ?
C54 N4 C6 C5 -78.2(3) . . . . ?
C54 N4 C7 C8 169.1(2) . . . . ?
C101 C102 O103 C104 179.5(4) . . . . ?
C102 O103 C104 C105 178.8(4) . . . . ?
C201 C202 O203 C204 -176.5(5) . . . . ?
C202 O203 C204 C205 177.4(6) . . . . ?
